data_1511696
loop_
_publ_author_name
'Nych, O.V.'
'Skolozdra, R.V.'
'Kuz'ma, Yu.B.'

_publ_section_title
;
 Molybdenum-cobalt-boron system
;
_journal_name_full 'Izvestiya Akademii Nauk SSSR, Neorganicheskie Materialy'
_journal_page_first 1709
_journal_page_last 1712
_journal_volume 2
_journal_year 1966
_chemical_formula_sum 'B4 Co2 Mo'
_chemical_name_systematic 'Co2 Mo B4'
_space_group_IT_number 71
_symmetry_space_group_name_Hall '-I 2 2'
_symmetry_space_group_name_H-M 'I m m m'
_cell_angle_alpha 90
_cell_angle_beta 90
_cell_angle_gamma 90
_cell_formula_units_Z 2
_cell_length_a 3.079
_cell_length_b 12.57
_cell_length_c 3.018
_cell_volume 116.806
_citation_journal_id_ASTM IVNMAW
_cod_data_source_file boron4-x_36.cif
_cod_data_source_block B4Co2Mo1
_cod_original_cell_volume 116.8057
_cod_original_formula_sum 'B4 Co2 Mo1'
_cod_database_code 1511696

loop_
_symmetry_equiv_pos_as_xyz
x,y,z
-x,-y,z
x,-y,-z
-x,y,-z
-x,-y,-z
x,y,-z
-x,y,z
x,-y,z
x+1/2,y+1/2,z+1/2
-x+1/2,-y+1/2,z+1/2
x+1/2,-y+1/2,-z+1/2
-x+1/2,y+1/2,-z+1/2
-x+1/2,-y+1/2,-z+1/2
x+1/2,y+1/2,-z+1/2
-x+1/2,y+1/2,z+1/2
x+1/2,-y+1/2,z+1/2

loop_
_atom_site_label
_atom_site_type_symbol
_atom_site_fract_x
_atom_site_fract_y
_atom_site_fract_z
_atom_site_occupancy
_atom_site_U_iso_or_equiv
Co1 Co+3 0 0.18 0 1 0.0
Mo1 Mo+6 0.5 0.5 0 1 0.0
B1 B-3 0 0.375 0 1 0.0
B2 B-3 0 0.444 0.5 1 0.0
